data_7033177
loop_
_publ_author_name
'Santoro, Amedeo'
'Sambiagio, Carlo'
'McGowan, Patrick C.'
'Halcrow, Malcolm A.'

_publ_section_title
;
 Synthesis and coordination chemistry of 1,1,1-tris-(pyrid-2-yl)ethane.
;
_journal_issue 3
_journal_name_full 'Dalton transactions (Cambridge, England : 2003)'
_journal_page_first 1060
_journal_page_last 1069
_journal_paper_doi 10.1039/c4dt02824d
_journal_volume 44
_journal_year 2015
_chemical_formula_moiety 'C34 H30 Co N6, 3[Cl O4], H2 O'
_chemical_formula_sum 'C34 H32 Cl3 Co N6 O13'
_chemical_formula_weight 897.94
_chemical_name_systematic
; 
Bis[1,1,1-tri(pyrid-2-yl)ethane]cobalt(III) triperchlorate hydrate
;
_space_group_IT_number 14
_symmetry_cell_setting monoclinic
_symmetry_space_group_name_Hall '-P 2ybc'
_symmetry_space_group_name_H-M 'P 1 21/c 1'
_atom_sites_solution_hydrogens geom
_atom_sites_solution_primary direct
_atom_sites_solution_secondary difmap
_audit_creation_method SHELXL-97
_cell_angle_alpha 90.00
_cell_angle_beta 95.216(2)
_cell_angle_gamma 90.00
_cell_formula_units_Z 4
_cell_length_a 17.1489(4)
_cell_length_b 13.8420(3)
_cell_length_c 15.2436(3)
_cell_measurement_reflns_used 11887
_cell_measurement_temperature 100(2)
_cell_measurement_theta_max 29.15
_cell_measurement_theta_min 3.48
_cell_volume 3603.47(14)
_computing_cell_refinement 'CrysAlisPro, Agilent Technologies'
_computing_data_collection 'CrysAlisPro, Agilent Technologies'
_computing_data_reduction 'CrysAlisPro, Agilent Technologies'
_computing_molecular_graphics 'XSEED (Barbour, 2001)'
_computing_publication_material 'local program'
_computing_structure_refinement 'SHELXL-97 (Sheldrick, 1997)'
_computing_structure_solution 'SHELXS-97 (Sheldrick, 1990)'
_diffrn_ambient_temperature 100(2)
_diffrn_detector_area_resol_mean 5.3095
_diffrn_measured_fraction_theta_full 0.884
_diffrn_measured_fraction_theta_max 0.884
_diffrn_measurement_device_type 'SuperNova, Dual, Cu at zero, Atlas'
_diffrn_measurement_method '\w scans'
_diffrn_radiation_monochromator mirror
_diffrn_radiation_source 'SuperNova (Mo) X-ray Source'
_diffrn_radiation_type MoK\a
_diffrn_radiation_wavelength 0.71073
_diffrn_reflns_av_R_equivalents 0.0482
_diffrn_reflns_av_sigmaI/netI 0.0480
_diffrn_reflns_limit_h_max 22
_diffrn_reflns_limit_h_min -23
_diffrn_reflns_limit_k_max 18
_diffrn_reflns_limit_k_min -19
_diffrn_reflns_limit_l_max 19
_diffrn_reflns_limit_l_min -21
_diffrn_reflns_number 35673
_diffrn_reflns_theta_full 29.82
_diffrn_reflns_theta_max 29.82
_diffrn_reflns_theta_min 3.01
_exptl_absorpt_coefficient_mu 0.776
_exptl_absorpt_correction_T_max 1.000
_exptl_absorpt_correction_T_min 0.838
_exptl_absorpt_correction_type multi-scan
_exptl_absorpt_process_details
; 
CrysAlisPro, Agilent Technologies,
Version 1.171.36.24 (release 03-12-2012 CrysAlis171 .NET)
Empirical absorption correction using spherical harmonics,
 implemented in SCALE3 ABSPACK scaling algorithm.
;
_exptl_crystal_colour yellow
_exptl_crystal_density_diffrn 1.655
_exptl_crystal_density_method 'not measured'
_exptl_crystal_description lath
_exptl_crystal_F_000 1840
_exptl_crystal_size_max 0.24
_exptl_crystal_size_mid 0.17
_exptl_crystal_size_min 0.06
_refine_diff_density_max 2.245
_refine_diff_density_min -1.489
_refine_diff_density_rms 0.105
_refine_ls_extinction_method none
_refine_ls_goodness_of_fit_ref 1.035
_refine_ls_hydrogen_treatment mixed
_refine_ls_matrix_type full
_refine_ls_number_parameters 531
_refine_ls_number_reflns 9142
_refine_ls_number_restraints 0
_refine_ls_restrained_S_all 1.035
_refine_ls_R_factor_all 0.0679
_refine_ls_R_factor_gt 0.0539
_refine_ls_shift/su_max 0.001
_refine_ls_shift/su_mean 0.000
_refine_ls_structure_factor_coef Fsqd
_refine_ls_weighting_details 'calc w=1/[\s^2^(Fo^2^)+(0.0603P)^2^+9.1550P] where P=(Fo^2^+2Fc^2^)/3'
_refine_ls_weighting_scheme calc
_refine_ls_wR_factor_gt 0.1347
_refine_ls_wR_factor_ref 0.1461
_reflns_number_gt 7465
_reflns_number_total 9142
_reflns_threshold_expression >2sigma(I)
_cod_data_source_file c4dt02824d3.cif
_cod_data_source_block as19320x
_cod_depositor_comments
;
The following automatic conversions were performed:

'_symmetry_cell_setting' value 'Monoclinic' changed to 'monoclinic'
according to
/usr/data/users/saulius/crontab/automatic-downloads/rss-feeds/RSC/lib/dictionaries/cif_core.dic
dictionary named 'cif_core.dic' version 2.4.2 from 2011-04-26.

Automatic conversion script
Id: cif_fix_values 2935 2014-11-11 08:27:57Z andrius 

 Adding full bibliography for 7033173--7033183.cif.
;
_cod_original_cell_volume 3603.47(13)
_cod_original_sg_symbol_H-M 'P 21/c'
_cod_database_code 7033177

loop_
_symmetry_equiv_pos_as_xyz
'x, y, z'
'-x, y+1/2, -z+1/2'
'-x, -y, -z'
'x, -y-1/2, z-1/2'

loop_
_atom_site_label
_atom_site_type_symbol
_atom_site_fract_x
_atom_site_fract_y
_atom_site_fract_z
_atom_site_U_iso_or_equiv
_atom_site_adp_type
_atom_site_occupancy
_atom_site_symmetry_multiplicity
_atom_site_calc_flag
_atom_site_refinement_flags
_atom_site_disorder_assembly
_atom_site_disorder_group
Co1 Co 1.0000 1.0000 1.0000 0.00996(12) Uani 1 2 d S . .
C1 C 0.77575(17) 0.8300(2) 0.9265(2) 0.0199(6) Uani 1 1 d . . .
H1A H 0.7752 0.7721 0.9634 0.030 Uiso 1 1 calc R . .
H1B H 0.7734 0.8110 0.8644 0.030 Uiso 1 1 calc R . .
H1C H 0.7304 0.8704 0.9360 0.030 Uiso 1 1 calc R . .
C2 C 0.85103(16) 0.8870(2) 0.95089(18) 0.0147(5) Uani 1 1 d . . .
N1 N 0.99368(13) 0.86673(17) 0.95789(14) 0.0130(4) Uani 1 1 d . . .
C3 C 0.92336(16) 0.8258(2) 0.93608(18) 0.0148(5) Uani 1 1 d . . .
C4 C 0.91826(19) 0.7319(2) 0.9037(2) 0.0245(7) Uani 1 1 d . . .
H4 H 0.8685 0.7040 0.8873 0.029 Uiso 1 1 calc R . .
C5 C 0.9857(2) 0.6791(2) 0.8955(3) 0.0304(8) Uani 1 1 d . . .
H5 H 0.9826 0.6149 0.8735 0.036 Uiso 1 1 calc R . .
C6 C 1.05737(19) 0.7208(2) 0.9196(2) 0.0233(6) Uani 1 1 d . . .
H6 H 1.1044 0.6853 0.9158 0.028 Uiso 1 1 calc R . .
C7 C 1.05967(17) 0.8150(2) 0.94948(18) 0.0167(6) Uani 1 1 d . . .
H7 H 1.1091 0.8444 0.9646 0.020 Uiso 1 1 calc R . .
N2 N 0.91995(13) 0.97093(17) 1.07780(14) 0.0129(4) Uani 1 1 d . . .
C8 C 0.85723(15) 0.91734(19) 1.04807(17) 0.0129(5) Uani 1 1 d . . .
C9 C 0.80110(16) 0.8925(2) 1.10461(19) 0.0173(6) Uani 1 1 d . . .
H9 H 0.7577 0.8535 1.0839 0.021 Uiso 1 1 calc R . .
C10 C 0.80863(17) 0.9245(2) 1.1909(2) 0.0209(6) Uani 1 1 d . . .
H10 H 0.7705 0.9079 1.2297 0.025 Uiso 1 1 calc R . .
C11 C 0.87221(17) 0.9810(2) 1.21992(19) 0.0187(6) Uani 1 1 d . . .
H11 H 0.8778 1.0050 1.2785 0.022 Uiso 1 1 calc R . .
C12 C 0.92733(17) 1.0019(2) 1.16243(18) 0.0145(5) Uani 1 1 d . . .
H12 H 0.9719 1.0391 1.1827 0.017 Uiso 1 1 calc R . .
N3 N 0.91792(13) 1.03472(17) 0.90922(14) 0.0129(4) Uani 1 1 d . . .
C13 C 0.85384(16) 0.9788(2) 0.89465(18) 0.0141(5) Uani 1 1 d . . .
C14 C 0.79392(17) 1.0039(2) 0.83111(19) 0.0189(6) Uani 1 1 d . . .
H14 H 0.7488 0.9642 0.8211 0.023 Uiso 1 1 calc R . .
C15 C 0.80072(18) 1.0878(2) 0.7824(2) 0.0234(6) Uani 1 1 d . . .
H15 H 0.7603 1.1058 0.7387 0.028 Uiso 1 1 calc R . .
C16 C 0.86657(17) 1.1451(2) 0.79793(19) 0.0200(6) Uani 1 1 d . . .
H16 H 0.8719 1.2030 0.7655 0.024 Uiso 1 1 calc R . .
C17 C 0.92429(16) 1.1165(2) 0.86153(18) 0.0157(5) Uani 1 1 d . . .
H17 H 0.9699 1.1553 0.8722 0.019 Uiso 1 1 calc R . .
Co2 Co 0.5000 1.0000 0.5000 0.01120(12) Uani 1 2 d S . .
C18 C 0.34921(17) 0.8205(2) 0.66920(18) 0.0166(6) Uani 1 1 d . . .
H18A H 0.3220 0.8629 0.7079 0.025 Uiso 1 1 calc R . .
H18B H 0.3829 0.7756 0.7050 0.025 Uiso 1 1 calc R . .
H18C H 0.3106 0.7839 0.6312 0.025 Uiso 1 1 calc R . .
C19 C 0.39934(16) 0.88157(19) 0.61216(17) 0.0127(5) Uani 1 1 d . . .
N4 N 0.49193(14) 0.86168(17) 0.49938(14) 0.0127(4) Uani 1 1 d . . .
C20 C 0.44452(16) 0.8167(2) 0.55223(17) 0.0129(5) Uani 1 1 d . . .
C21 C 0.43695(16) 0.7172(2) 0.55002(17) 0.0143(5) Uani 1 1 d . . .
H21 H 0.4027 0.6860 0.5865 0.017 Uiso 1 1 calc R . .
C22 C 0.47937(17) 0.6636(2) 0.49459(17) 0.0146(5) Uani 1 1 d . . .
H22 H 0.4745 0.5952 0.4929 0.018 Uiso 1 1 calc R . .
C23 C 0.52901(17) 0.7100(2) 0.44142(18) 0.0157(5) Uani 1 1 d . . .
H23 H 0.5592 0.6742 0.4035 0.019 Uiso 1 1 calc R . .
C24 C 0.53348(17) 0.8091(2) 0.44482(17) 0.0145(5) Uani 1 1 d . . .
H24 H 0.5667 0.8416 0.4079 0.017 Uiso 1 1 calc R . .
N5 N 0.50862(14) 0.99709(16) 0.62725(14) 0.0125(4) Uani 1 1 d . . .
C25 C 0.45916(16) 0.94221(19) 0.66992(17) 0.0130(5) Uani 1 1 d . . .
C26 C 0.46391(17) 0.9414(2) 0.76133(17) 0.0151(5) Uani 1 1 d . . .
H26 H 0.4278 0.9043 0.7911 0.018 Uiso 1 1 calc R . .
C27 C 0.52161(18) 0.9949(2) 0.80894(18) 0.0166(6) Uani 1 1 d . . .
H27 H 0.5256 0.9945 0.8715 0.020 Uiso 1 1 calc R . .
C28 C 0.57340(17) 1.0489(2) 0.76430(18) 0.0165(5) Uani 1 1 d . . .
H28 H 0.6143 1.0845 0.7956 0.020 Uiso 1 1 calc R . .
C29 C 0.56444(17) 1.0499(2) 0.67384(18) 0.0156(5) Uani 1 1 d . . .
H29 H 0.5985 1.0889 0.6430 0.019 Uiso 1 1 calc R . .
N6 N 0.38637(14) 1.00866(16) 0.49984(15) 0.0133(5) Uani 1 1 d . . .
C30 C 0.34838(17) 0.9510(2) 0.55299(17) 0.0148(5) Uani 1 1 d . . .
C31 C 0.26744(18) 0.9548(2) 0.5521(2) 0.0208(6) Uani 1 1 d . . .
H31 H 0.2411 0.9143 0.5901 0.025 Uiso 1 1 calc R . .
C32 C 0.22499(19) 1.0180(2) 0.4954(2) 0.0256(7) Uani 1 1 d . . .
H32 H 0.1695 1.0205 0.4939 0.031 Uiso 1 1 calc R . .
C33 C 0.26435(19) 1.0774(2) 0.4413(2) 0.0238(6) Uani 1 1 d . . .
H33 H 0.2365 1.1213 0.4021 0.029 Uiso 1 1 calc R . .
C34 C 0.34490(18) 1.0714(2) 0.44545(18) 0.0183(6) Uani 1 1 d . . .
H34 H 0.3723 1.1127 0.4090 0.022 Uiso 1 1 calc R . .
Cl1 Cl 0.61850(4) 0.73016(5) 0.72928(4) 0.01480(14) Uani 1 1 d . . .
O1 O 0.64730(14) 0.82678(17) 0.74674(15) 0.0263(5) Uani 1 1 d . . .
O2 O 0.53530(12) 0.72835(17) 0.73523(14) 0.0218(5) Uani 1 1 d . . .
O3 O 0.65635(14) 0.66385(17) 0.79261(15) 0.0271(5) Uani 1 1 d . . .
O4 O 0.63492(13) 0.70292(17) 0.64097(14) 0.0247(5) Uani 1 1 d . . .
Cl2 Cl 0.72760(4) 0.29677(5) 0.60368(4) 0.01534(15) Uani 1 1 d . . .
O5 O 0.67494(13) 0.37484(17) 0.61940(14) 0.0244(5) Uani 1 1 d . . .
O6 O 0.68802(15) 0.20612(17) 0.61442(18) 0.0335(6) Uani 1 1 d . . .
O7 O 0.79543(13) 0.30286(17) 0.66607(14) 0.0239(5) Uani 1 1 d . . .
O8 O 0.75002(13) 0.30438(19) 0.51543(14) 0.0278(5) Uani 1 1 d . . .
Cl3A Cl 0.95903(12) 0.86739(18) 0.65243(15) 0.0177(4) Uani 0.50 1 d P A 1
O9A O 1.0328(3) 0.8371(4) 0.6841(4) 0.0373(12) Uiso 0.50 1 d P A 1
O10A O 0.9150(3) 0.7822(5) 0.6142(4) 0.0339(14) Uiso 0.50 1 d P A 1
O11A O 0.9155(3) 0.8950(4) 0.7309(4) 0.0414(13) Uiso 0.50 1 d P A 1
O12A O 0.9585(4) 0.9422(5) 0.5971(4) 0.0527(16) Uiso 0.50 1 d P A 1
Cl3B Cl 0.9321(2) 0.8519(2) 0.6732(2) 0.0542(9) Uani 0.50 1 d P B 2
O9B O 0.8568(5) 0.8118(7) 0.7207(6) 0.081(2) Uiso 0.50 1 d P B 2
O10B O 0.9229(4) 0.9471(5) 0.6823(5) 0.0584(17) Uiso 0.50 1 d P B 2
O11B O 1.0005(4) 0.8149(5) 0.7229(5) 0.0566(17) Uiso 0.50 1 d P B 2
O12B O 0.9152(4) 0.8099(5) 0.5921(5) 0.0452(17) Uiso 0.50 1 d P B 2
O13 O 0.62414(14) 0.53522(18) 0.51703(17) 0.0275(5) Uani 1 1 d . . .
H13A H 0.649(3) 0.486(3) 0.545(3) 0.041 Uiso 1 1 d . . .
H13B H 0.629(3) 0.581(3) 0.558(3) 0.041 Uiso 1 1 d . . .

loop_
_atom_site_aniso_label
_atom_site_aniso_U_11
_atom_site_aniso_U_22
_atom_site_aniso_U_33
_atom_site_aniso_U_23
_atom_site_aniso_U_13
_atom_site_aniso_U_12
Co1 0.0085(2) 0.0119(2) 0.0093(2) 0.00181(18) -0.00033(17) -0.00061(18)
C1 0.0165(14) 0.0225(15) 0.0204(14) 0.0003(12) -0.0001(11) -0.0067(12)
C2 0.0112(12) 0.0165(13) 0.0158(12) 0.0024(10) -0.0013(10) -0.0021(10)
N1 0.0131(11) 0.0136(11) 0.0121(10) 0.0012(9) 0.0008(8) 0.0004(9)
C3 0.0139(13) 0.0168(13) 0.0138(12) 0.0013(10) 0.0021(10) 0.0004(11)
C4 0.0214(15) 0.0197(15) 0.0324(17) -0.0054(13) 0.0018(13) -0.0052(12)
C5 0.0278(18) 0.0181(15) 0.046(2) -0.0118(14) 0.0049(15) -0.0011(13)
C6 0.0220(15) 0.0184(14) 0.0306(16) -0.0023(13) 0.0078(12) 0.0037(12)
C7 0.0141(13) 0.0194(14) 0.0168(13) 0.0022(11) 0.0029(10) 0.0011(11)
N2 0.0124(11) 0.0148(11) 0.0112(10) 0.0029(9) 0.0003(8) 0.0021(9)
C8 0.0109(12) 0.0133(12) 0.0144(12) 0.0030(10) 0.0003(9) 0.0014(10)
C9 0.0114(13) 0.0201(14) 0.0207(13) 0.0051(11) 0.0032(10) -0.0019(11)
C10 0.0170(14) 0.0259(16) 0.0204(14) 0.0057(12) 0.0055(11) 0.0000(12)
C11 0.0192(14) 0.0246(15) 0.0129(12) 0.0022(11) 0.0050(10) 0.0028(12)
C12 0.0149(13) 0.0156(13) 0.0129(12) 0.0019(10) 0.0002(10) 0.0004(10)
N3 0.0113(11) 0.0161(11) 0.0112(10) 0.0024(9) 0.0009(8) 0.0005(9)
C13 0.0118(12) 0.0176(13) 0.0129(12) -0.0010(10) 0.0009(10) -0.0002(10)
C14 0.0128(13) 0.0259(16) 0.0171(13) 0.0033(11) -0.0040(10) -0.0006(11)
C15 0.0196(15) 0.0319(17) 0.0175(14) 0.0062(12) -0.0050(11) 0.0035(13)
C16 0.0194(14) 0.0230(15) 0.0170(13) 0.0064(11) -0.0012(11) 0.0035(12)
C17 0.0150(13) 0.0177(13) 0.0141(12) 0.0026(10) 0.0004(10) -0.0002(11)
Co2 0.0165(3) 0.0097(2) 0.0074(2) 0.00052(18) 0.00180(18) -0.00049(19)
C18 0.0191(14) 0.0161(13) 0.0153(13) 0.0010(11) 0.0056(10) -0.0032(11)
C19 0.0161(13) 0.0128(12) 0.0095(11) 0.0004(10) 0.0017(9) -0.0015(10)
N4 0.0185(12) 0.0109(10) 0.0086(10) 0.0008(8) 0.0012(8) 0.0006(9)
C20 0.0158(13) 0.0130(12) 0.0095(11) 0.0003(10) -0.0018(9) 0.0000(10)
C21 0.0175(13) 0.0139(13) 0.0114(12) 0.0023(10) 0.0000(10) -0.0018(11)
C22 0.0197(14) 0.0100(12) 0.0134(12) -0.0002(10) -0.0024(10) -0.0011(11)
C23 0.0205(14) 0.0153(13) 0.0111(12) -0.0030(10) 0.0002(10) 0.0012(11)
C24 0.0196(14) 0.0148(13) 0.0093(11) 0.0001(10) 0.0027(10) 0.0000(11)
N5 0.0170(11) 0.0116(11) 0.0089(10) 0.0001(8) 0.0010(8) 0.0004(9)
C25 0.0171(13) 0.0101(12) 0.0121(12) -0.0005(10) 0.0022(10) 0.0029(10)
C26 0.0210(14) 0.0130(12) 0.0117(12) 0.0016(10) 0.0041(10) 0.0014(11)
C27 0.0251(15) 0.0143(13) 0.0102(12) -0.0009(10) 0.0008(10) 0.0025(11)
C28 0.0218(14) 0.0134(13) 0.0140(12) -0.0023(10) -0.0009(10) 0.0024(11)
C29 0.0206(14) 0.0134(13) 0.0131(12) 0.0003(10) 0.0027(10) -0.0004(11)
N6 0.0178(12) 0.0127(11) 0.0091(10) -0.0006(8) 0.0004(8) 0.0022(9)
C30 0.0201(14) 0.0139(13) 0.0108(11) -0.0015(10) 0.0034(10) 0.0009(11)
C31 0.0205(15) 0.0221(15) 0.0200(14) -0.0005(12) 0.0030(11) 0.0012(12)
C32 0.0198(15) 0.0298(17) 0.0270(16) -0.0006(13) 0.0007(12) 0.0043(13)
C33 0.0269(16) 0.0224(15) 0.0210(14) -0.0003(12) -0.0033(12) 0.0076(13)
C34 0.0251(15) 0.0154(13) 0.0140(12) 0.0002(11) -0.0001(11) 0.0021(12)
Cl1 0.0150(3) 0.0171(3) 0.0124(3) -0.0001(2) 0.0017(2) 0.0005(2)
O1 0.0314(13) 0.0225(11) 0.0242(11) -0.0016(9) -0.0027(9) -0.0071(10)
O2 0.0156(10) 0.0297(12) 0.0206(10) -0.0015(9) 0.0034(8) 0.0008(9)
O3 0.0288(12) 0.0301(12) 0.0230(11) 0.0094(10) 0.0061(9) 0.0131(10)
O4 0.0269(12) 0.0328(13) 0.0154(10) -0.0040(9) 0.0072(9) 0.0035(10)
Cl2 0.0137(3) 0.0173(3) 0.0148(3) 0.0027(2) 0.0000(2) 0.0004(2)
O5 0.0249(11) 0.0267(12) 0.0217(11) 0.0043(9) 0.0034(9) 0.0113(9)
O6 0.0340(14) 0.0217(12) 0.0427(15) 0.0089(11) -0.0079(11) -0.0099(10)
O7 0.0191(11) 0.0292(12) 0.0220(11) 0.0009(9) -0.0062(8) 0.0004(9)
O8 0.0200(11) 0.0474(15) 0.0164(10) -0.0021(10) 0.0033(8) -0.0002(10)
Cl3A 0.0159(9) 0.0200(8) 0.0170(8) -0.0062(6) 0.0014(6) 0.0003(7)
Cl3B 0.067(2) 0.0455(17) 0.0429(17) -0.0284(14) -0.0326(14) 0.0321(16)
O13 0.0268(12) 0.0178(11) 0.0355(13) 0.0039(10) -0.0093(10) 0.0001(10)

loop_
_atom_type_symbol
_atom_type_description
_atom_type_scat_dispersion_real
_atom_type_scat_dispersion_imag
_atom_type_scat_source
C C 0.0033 0.0016 'International Tables Vol C Tables 4.2.6.8 and 6.1.1.4'
Cl Cl 0.1484 0.1585 'International Tables Vol C Tables 4.2.6.8 and 6.1.1.4'
Fe Fe 0.3463 0.8444 'International Tables Vol C Tables 4.2.6.8 and 6.1.1.4'
H H 0.0000 0.0000 'International Tables Vol C Tables 4.2.6.8 and 6.1.1.4'
N N 0.0061 0.0033 'International Tables Vol C Tables 4.2.6.8 and 6.1.1.4'
O O 0.0106 0.0060 'International Tables Vol C Tables 4.2.6.8 and 6.1.1.4'
Co Co 0.3494 0.9721 'International Tables Vol C Tables 4.2.6.8 and 6.1.1.4'

loop_
_geom_angle_atom_site_label_1
_geom_angle_atom_site_label_2
_geom_angle_atom_site_label_3
_geom_angle
_geom_angle_site_symmetry_1
_geom_angle_site_symmetry_3
N2 Co1 N2 180.00 3_777 .
N2 Co1 N3 91.17(9) . 3_777
N2 Co1 N3 88.83(9) . .
N3 Co1 N3 180.00 3_777 .
N2 Co1 N1 89.07(10) . .
N3 Co1 N1 89.12(10) . .
N2 Co1 N1 90.93(10) . 3_777
N3 Co1 N1 90.88(10) . 3_777
N1 Co1 N1 180.00 . 3_777
C2 C1 H1A 109.5 . .
C2 C1 H1B 109.5 . .
H1A C1 H1B 109.5 . .
C2 C1 H1C 109.5 . .
H1A C1 H1C 109.5 . .
H1B C1 H1C 109.5 . .
C1 C2 C8 111.0(2) . .
C1 C2 C3 110.8(2) . .
C8 C2 C3 107.9(2) . .
C1 C2 C13 111.1(2) . .
C8 C2 C13 108.0(2) . .
C3 C2 C13 107.9(2) . .
C3 N1 C7 119.4(2) . .
C3 N1 Co1 120.03(19) . .
C7 N1 Co1 120.57(19) . .
N1 C3 C4 120.5(3) . .
N1 C3 C2 116.7(2) . .
C4 C3 C2 122.8(3) . .
C5 C4 C3 120.0(3) . .
C5 C4 H4 120.0 . .
C3 C4 H4 120.0 . .
C6 C5 C4 119.2(3) . .
C6 C5 H5 120.4 . .
C4 C5 H5 120.4 . .
C5 C6 C7 118.8(3) . .
C5 C6 H6 120.6 . .
C7 C6 H6 120.6 . .
N1 C7 C6 122.1(3) . .
N1 C7 H7 118.9 . .
C6 C7 H7 118.9 . .
C8 N2 C12 119.7(2) . .
C8 N2 Co1 119.74(18) . .
C12 N2 Co1 120.52(19) . .
N2 C8 C9 120.2(2) . .
N2 C8 C2 117.2(2) . .
C9 C8 C2 122.6(2) . .
C10 C9 C8 120.0(3) . .
C10 C9 H9 120.0 . .
C8 C9 H9 120.0 . .
C11 C10 C9 119.3(3) . .
C11 C10 H10 120.4 . .
C9 C10 H10 120.4 . .
C12 C11 C10 118.8(3) . .
C12 C11 H11 120.6 . .
C10 C11 H11 120.6 . .
N2 C12 C11 122.0(3) . .
N2 C12 H12 119.0 . .
C11 C12 H12 119.0 . .
C13 N3 C17 119.8(2) . .
C13 N3 Co1 120.21(19) . .
C17 N3 Co1 120.02(19) . .
N3 C13 C14 120.8(3) . .
N3 C13 C2 116.8(2) . .
C14 C13 C2 122.5(3) . .
C15 C14 C13 119.3(3) . .
C15 C14 H14 120.4 . .
C13 C14 H14 120.4 . .
C16 C15 C14 119.7(3) . .
C16 C15 H15 120.2 . .
C14 C15 H15 120.2 . .
C17 C16 C15 118.6(3) . .
C17 C16 H16 120.7 . .
C15 C16 H16 120.7 . .
N3 C17 C16 122.0(3) . .
N3 C17 H17 119.0 . .
C16 C17 H17 119.0 . .
N4 Co2 N4 180.00 3_676 .
N4 Co2 N5 89.03(9) . .
N4 Co2 N5 90.97(9) . 3_676
N5 Co2 N5 180.00 . 3_676
N4 Co2 N6 89.41(10) . .
N5 Co2 N6 89.30(10) . .
N4 Co2 N6 90.59(10) . 3_676
N5 Co2 N6 90.70(10) . 3_676
N6 Co2 N6 180.00 . 3_676
C19 C18 H18A 109.5 . .
C19 C18 H18B 109.5 . .
H18A C18 H18B 109.5 . .
C19 C18 H18C 109.5 . .
H18A C18 H18C 109.5 . .
H18B C18 H18C 109.5 . .
C18 C19 C30 111.1(2) . .
C18 C19 C25 110.8(2) . .
C30 C19 C25 108.0(2) . .
C18 C19 C20 110.7(2) . .
C30 C19 C20 107.9(2) . .
C25 C19 C20 108.2(2) . .
C20 N4 C24 119.8(2) . .
C20 N4 Co2 120.35(18) . .
C24 N4 Co2 119.82(18) . .
N4 C20 C21 120.4(2) . .
N4 C20 C19 116.6(2) . .
C21 C20 C19 123.0(2) . .
C22 C21 C20 119.8(3) . .
C22 C21 H21 120.1 . .
C20 C21 H21 120.1 . .
C21 C22 C23 119.6(3) . .
C21 C22 H22 120.2 . .
C23 C22 H22 120.2 . .
C24 C23 C22 118.4(3) . .
C24 C23 H23 120.8 . .
C22 C23 H23 120.8 . .
N4 C24 C23 121.9(2) . .
N4 C24 H24 119.0 . .
C23 C24 H24 119.0 . .
C25 N5 C29 119.8(2) . .
C25 N5 Co2 120.11(19) . .
C29 N5 Co2 120.10(18) . .
N5 C25 C26 120.4(3) . .
N5 C25 C19 116.5(2) . .
C26 C25 C19 123.0(2) . .
C27 C26 C25 119.6(3) . .
C27 C26 H26 120.2 . .
C25 C26 H26 120.2 . .
C28 C27 C26 119.3(3) . .
C28 C27 H27 120.3 . .
C26 C27 H27 120.3 . .
C29 C28 C27 118.7(3) . .
C29 C28 H28 120.6 . .
C27 C28 H28 120.6 . .
N5 C29 C28 122.0(3) . .
N5 C29 H29 119.0 . .
C28 C29 H29 119.0 . .
C30 N6 C34 119.5(3) . .
C30 N6 Co2 120.01(19) . .
C34 N6 Co2 120.52(19) . .
N6 C30 C31 120.6(3) . .
N6 C30 C19 116.3(2) . .
C31 C30 C19 123.0(2) . .
C30 C31 C32 119.9(3) . .
C30 C31 H31 120.1 . .
C32 C31 H31 120.1 . .
C33 C32 C31 119.3(3) . .
C33 C32 H32 120.4 . .
C31 C32 H32 120.4 . .
C34 C33 C32 118.6(3) . .
C34 C33 H33 120.7 . .
C32 C33 H33 120.7 . .
N6 C34 C33 122.2(3) . .
N6 C34 H34 118.9 . .
C33 C34 H34 118.9 . .
O2 Cl1 O1 109.24(14) . .
O2 Cl1 O3 109.59(13) . .
O1 Cl1 O3 109.92(15) . .
O2 Cl1 O4 109.37(13) . .
O1 Cl1 O4 108.69(14) . .
O3 Cl1 O4 110.01(14) . .
O8 Cl2 O7 110.26(13) . .
O8 Cl2 O5 109.01(14) . .
O7 Cl2 O5 109.12(14) . .
O8 Cl2 O6 109.80(16) . .
O7 Cl2 O6 109.68(14) . .
O5 Cl2 O6 108.94(15) . .
O12A Cl3A O9A 114.3(4) . .
O12A Cl3A O10A 113.1(4) . .
O9A Cl3A O10A 108.2(4) . .
O12A Cl3A O11A 109.2(4) . .
O9A Cl3A O11A 107.6(4) . .
O10A Cl3A O11A 103.9(3) . .
O10B Cl3B O12B 119.6(5) . .
O10B Cl3B O11B 113.4(5) . .
O12B Cl3B O11B 114.9(5) . .
O10B Cl3B O9B 100.5(5) . .
O12B Cl3B O9B 98.3(5) . .
O11B Cl3B O9B 106.6(5) . .
H13A O13 H13B 102(4) . .

loop_
_geom_bond_atom_site_label_1
_geom_bond_atom_site_label_2
_geom_bond_distance
Co1 N2 1.936(2)
Co1 N3 1.942(2)
Co1 N1 1.953(2)
C1 C2 1.529(4)
C1 H1A 0.9800
C1 H1B 0.9800
C1 H1C 0.9800
C2 C8 1.534(4)
C2 C3 1.536(4)
C2 C13 1.536(4)
N1 C3 1.347(4)
N1 C7 1.355(4)
C3 C4 1.390(4)
C4 C5 1.383(5)
C4 H4 0.9500
C5 C6 1.377(5)
C5 H5 0.9500
C6 C7 1.381(4)
C6 H6 0.9500
C7 H7 0.9500
N2 C8 1.351(4)
N2 C12 1.354(3)
C8 C9 1.392(4)
C9 C10 1.383(4)
C9 H9 0.9500
C10 C11 1.381(4)
C10 H10 0.9500
C11 C12 1.377(4)
C11 H11 0.9500
C12 H12 0.9500
N3 C13 1.346(4)
N3 C17 1.356(4)
C13 C14 1.391(4)
C14 C15 1.389(4)
C14 H14 0.9500
C15 C16 1.383(5)
C15 H15 0.9500
C16 C17 1.379(4)
C16 H16 0.9500
C17 H17 0.9500
Co2 N4 1.920(2)
Co2 N5 1.932(2)
Co2 N6 1.952(2)
C18 C19 1.532(4)
C18 H18A 0.9800
C18 H18B 0.9800
C18 H18C 0.9800
C19 C30 1.535(4)
C19 C25 1.539(4)
C19 C20 1.540(4)
N4 C20 1.348(3)
N4 C24 1.356(3)
C20 C21 1.382(4)
C21 C22 1.381(4)
C21 H21 0.9500
C22 C23 1.386(4)
C22 H22 0.9500
C23 C24 1.374(4)
C23 H23 0.9500
C24 H24 0.9500
N5 C25 1.349(3)
N5 C29 1.353(4)
C25 C26 1.388(4)
C26 C27 1.387(4)
C26 H26 0.9500
C27 C28 1.386(4)
C27 H27 0.9500
C28 C29 1.374(4)
C28 H28 0.9500
C29 H29 0.9500
N6 C30 1.347(3)
N6 C34 1.357(4)
C30 C31 1.388(4)
C31 C32 1.388(5)
C31 H31 0.9500
C32 C33 1.383(5)
C32 H32 0.9500
C33 C34 1.379(4)
C33 H33 0.9500
C34 H34 0.9500
Cl1 O2 1.438(2)
Cl1 O1 1.442(2)
Cl1 O3 1.443(2)
Cl1 O4 1.450(2)
Cl2 O8 1.436(2)
Cl2 O7 1.436(2)
Cl2 O5 1.442(2)
Cl2 O6 1.443(2)
Cl3A O12A 1.335(7)
Cl3A O9A 1.379(6)
Cl3A O10A 1.490(7)
Cl3A O11A 1.516(6)
Cl3B O10B 1.336(8)
Cl3B O12B 1.373(7)
Cl3B O11B 1.432(8)
Cl3B O9B 1.635(10)
O13 H13A 0.89(5)
O13 H13B 0.88(5)

loop_
_geom_hbond_atom_site_label_D
_geom_hbond_atom_site_label_H
_geom_hbond_atom_site_label_A
_geom_hbond_distance_DH
_geom_hbond_distance_HA
_geom_hbond_distance_DA
_geom_hbond_angle_DHA
O13 H13B O4 0.88(5) 2.11(5) 2.988(3) 172(4)
O13 H13A O5 0.89(5) 1.94(5) 2.806(3) 164(4)
